data_2215200
loop_
_publ_author_name
'Raouf Boulcina'
'Sofiane Bouacida'
'Thierry Roisnel'
'Abdelmadjid Debache'

_publ_section_title
;
 <i>trans</i>-3-(2-Chloro-3-quinolyl)-1-phenyl-2,3-epoxypropan-1-one
;
_journal_coeditor_code LH2468
_journal_issue 9
_journal_name_full 'Acta Crystallographica Section E'
_journal_page_first o3795
_journal_page_last o3796
_journal_paper_doi 10.1107/S1600536807039335
_journal_volume 63
_journal_year 2007
_chemical_formula_iupac 'C18 H12 Cl N O2'
_chemical_formula_moiety 'C18 H12 Cl N O2'
_chemical_formula_structural 'C18 H12 Cl N O2'
_chemical_formula_sum 'C18 H12 Cl N O2'
_chemical_formula_weight 309.74
_chemical_name_systematic
;
trans-3-(2-Chloro-3-quinolyl)-1-phenyl-2,3-epoxypropan-1-one
;
_space_group_IT_number 14
_symmetry_cell_setting monoclinic
_symmetry_space_group_name_Hall '-P 2yab'
_symmetry_space_group_name_H-M 'P 1 21/a 1'
_atom_sites_solution_hydrogens geom
_atom_sites_solution_primary direct
_atom_sites_solution_secondary difmap
_cell_angle_alpha 90.00
_cell_angle_beta 96.511(9)
_cell_angle_gamma 90.00
_cell_formula_units_Z 4
_cell_length_a 11.0782(19)
_cell_length_b 9.6177(19)
_cell_length_c 13.352(3)
_cell_measurement_reflns_used 1765
_cell_measurement_temperature 295(2)
_cell_measurement_theta_max 25.5
_cell_measurement_theta_min 2.62
_cell_volume 1413.4(5)
_computing_cell_refinement 'SAINT (Bruker, 2003)'
_computing_data_collection 'APEX2 (Bruker, 2003)'
_computing_data_reduction SAINT
_computing_molecular_graphics 'ORTEP-3 (Farrugia, 1997) and DIAMOND (Brandenburg & Berndt, 2001)'
_computing_publication_material 'WinGX (Farrugia, 1999)'
_computing_structure_refinement 'SHELXL97 (Sheldrick, 1997)'
_computing_structure_solution 'SIR2002 (Burla <i>et al.</i>,  2003)'
_diffrn_ambient_temperature 295(2)
_diffrn_measured_fraction_theta_full 0.981
_diffrn_measured_fraction_theta_max 0.975
_diffrn_measurement_device_type 'Bruker APEXII'
_diffrn_measurement_method 'CCD rotation images, thin slices, \f scans, and \w scans'
_diffrn_radiation_monochromator graphite
_diffrn_radiation_type MoK\a
_diffrn_radiation_wavelength 0.71073
_diffrn_reflns_av_R_equivalents 0.0547
_diffrn_reflns_av_sigmaI/netI 0.0592
_diffrn_reflns_limit_h_max 13
_diffrn_reflns_limit_h_min -14
_diffrn_reflns_limit_k_max 12
_diffrn_reflns_limit_k_min -12
_diffrn_reflns_limit_l_max 17
_diffrn_reflns_limit_l_min -16
_diffrn_reflns_number 9724
_diffrn_reflns_theta_full 25.00
_diffrn_reflns_theta_max 27.49
_diffrn_reflns_theta_min 2.62
_exptl_absorpt_coefficient_mu 0.277
_exptl_absorpt_correction_type none
_exptl_crystal_colour White
_exptl_crystal_density_diffrn 1.456
_exptl_crystal_density_method 'not measured'
_exptl_crystal_description Needle
_exptl_crystal_F_000 640
_exptl_crystal_size_max 0.15
_exptl_crystal_size_mid 0.11
_exptl_crystal_size_min 0.06
_refine_diff_density_max 0.356
_refine_diff_density_min -0.271
_refine_ls_extinction_method SHELXL
_refine_ls_goodness_of_fit_ref 1.018
_refine_ls_hydrogen_treatment constr
_refine_ls_matrix_type full
_refine_ls_number_parameters 205
_refine_ls_number_reflns 3164
_refine_ls_number_restraints 0
_refine_ls_restrained_S_all 1.018
_refine_ls_R_factor_all 0.0686
_refine_ls_R_factor_gt 0.0439
_refine_ls_shift/su_max 0.001
_refine_ls_shift/su_mean 0.000
_refine_ls_structure_factor_coef Fsqd
_refine_ls_weighting_details 'calc w=1/[\s^2^(Fo^2^)+(0.0448P)^2^+0.3701P] where P=(Fo^2^+2Fc^2^)/3'
_refine_ls_weighting_scheme calc
_refine_ls_wR_factor_gt 0.0989
_refine_ls_wR_factor_ref 0.1093
_reflns_number_gt 2291
_reflns_number_total 3164
_reflns_threshold_expression I>2\s(I)
_cod_data_source_file lh2468.cif
_cod_data_source_block I
_cod_original_sg_symbol_H-M 'P 21/a'
_cod_database_code 2215200
_cod_database_fobs_code 2215200

loop_
_symmetry_equiv_pos_site_id
_symmetry_equiv_pos_as_xyz
1 x,y,z
2 1/2-x,1/2+y,-z
3 -x,-y,-z
4 1/2+x,1/2-y,z

loop_
_atom_site_aniso_label
_atom_site_aniso_U_11
_atom_site_aniso_U_22
_atom_site_aniso_U_33
_atom_site_aniso_U_12
_atom_site_aniso_U_13
_atom_site_aniso_U_23
Cl1 0.0245(3) 0.0128(2) 0.0340(3) -0.0001(2) 0.0056(2) 0.0010(2)
O1 0.0169(9) 0.0316(9) 0.0350(10) -0.0018(6) 0.0039(7) -0.0073(7)
O2 0.0214(9) 0.0200(7) 0.0366(9) 0.0046(6) -0.0028(7) -0.0039(6)
N1 0.0185(9) 0.0161(8) 0.0214(9) 0.0000(7) 0.0040(7) -0.0003(6)
C2 0.0211(12) 0.0125(9) 0.0212(11) 0.0009(8) 0.0067(9) -0.0008(7)
C3 0.0172(11) 0.0165(9) 0.0196(10) 0.0001(8) 0.0049(8) -0.0009(8)
C4 0.0178(11) 0.0174(9) 0.0191(10) 0.0025(8) 0.0024(9) 0.0005(8)
C5 0.0164(11) 0.0167(9) 0.0184(10) 0.0008(8) 0.0045(8) -0.0003(7)
C6 0.0211(12) 0.0164(9) 0.0234(11) 0.0011(8) 0.0041(9) 0.0013(8)
C7 0.0254(13) 0.0148(10) 0.0279(12) -0.0038(8) 0.0070(10) -0.0005(8)
C8 0.0175(12) 0.0234(11) 0.0246(12) -0.0038(8) 0.0025(9) -0.0037(8)
C9 0.0155(11) 0.0217(10) 0.0225(11) 0.0008(8) 0.0015(9) -0.0004(8)
C10 0.0186(11) 0.0166(9) 0.0182(10) 0.0004(8) 0.0049(8) -0.0008(8)
C11 0.0165(11) 0.0168(9) 0.0269(12) 0.0009(8) 0.0032(9) -0.0008(8)
C12 0.0157(12) 0.0192(10) 0.0265(12) 0.0001(8) 0.0032(9) -0.0015(8)
C13 0.0167(12) 0.0237(11) 0.0208(11) -0.0032(8) 0.0017(9) -0.0013(8)
C14 0.0175(12) 0.0205(10) 0.0223(11) -0.0021(8) 0.0021(9) -0.0019(8)
C15 0.0223(13) 0.0213(10) 0.0291(12) -0.0027(8) 0.0019(10) 0.0017(9)
C16 0.0211(12) 0.0295(12) 0.0344(13) 0.0041(9) 0.0028(10) 0.0028(10)
C17 0.0344(14) 0.0223(10) 0.0229(12) 0.0068(9) 0.0020(10) -0.0010(9)
C18 0.0370(15) 0.0223(11) 0.0349(14) -0.0085(10) 0.0029(11) -0.0062(9)
C19 0.0223(12) 0.0291(12) 0.0331(13) -0.0069(9) 0.0048(10) -0.0069(10)

loop_
_atom_site_type_symbol
_atom_site_label
_atom_site_fract_x
_atom_site_fract_y
_atom_site_fract_z
_atom_site_U_iso_or_equiv
_atom_site_thermal_displace_type
_atom_site_occupancy
Cl Cl1 0.44660(5) 0.15265(5) 0.36554(4) 0.0236(2) Uani 1.000
O O1 0.04229(14) 0.17899(15) 0.13407(12) 0.0278(5) Uani 1.000
O O2 0.16982(13) 0.41881(14) 0.19793(12) 0.0265(5) Uani 1.000
N N1 0.56767(15) 0.38265(16) 0.39598(13) 0.0185(5) Uani 1.000
C C2 0.46357(19) 0.33260(18) 0.35826(15) 0.0179(6) Uani 1.000
C C3 0.36441(18) 0.41018(19) 0.30987(15) 0.0176(6) Uani 1.000
C C4 0.38174(18) 0.55056(19) 0.30233(15) 0.0181(6) Uani 1.000
C C5 0.49167(18) 0.61229(19) 0.34310(15) 0.0170(6) Uani 1.000
C C6 0.51367(19) 0.7576(2) 0.34001(16) 0.0202(6) Uani 1.000
C C7 0.6217(2) 0.8103(2) 0.38244(16) 0.0224(7) Uani 1.000
C C8 0.71302(19) 0.7227(2) 0.42894(16) 0.0218(7) Uani 1.000
C C9 0.69491(18) 0.5820(2) 0.43224(16) 0.0200(6) Uani 1.000
C C10 0.58343(18) 0.52412(19) 0.39002(15) 0.0176(6) Uani 1.000
C C11 0.24984(18) 0.3409(2) 0.26948(16) 0.0200(6) Uani 1.000
C C12 0.22971(19) 0.3004(2) 0.16239(16) 0.0204(7) Uani 1.000
C C13 0.15213(19) 0.1740(2) 0.13606(16) 0.0204(7) Uani 1.000
C C14 0.21784(19) 0.0425(2) 0.11805(16) 0.0201(6) Uani 1.000
C C15 0.34163(19) 0.0396(2) 0.10980(16) 0.0243(7) Uani 1.000
C C16 0.3989(2) -0.0854(2) 0.09571(18) 0.0284(7) Uani 1.000
C C17 0.3340(2) -0.2086(2) 0.09239(16) 0.0266(7) Uani 1.000
C C18 0.2115(2) -0.2074(2) 0.10231(18) 0.0315(8) Uani 1.000
C C19 0.1532(2) -0.0821(2) 0.11422(18) 0.0280(7) Uani 1.000
H H4 0.32027 0.60569 0.26996 0.0217 Uiso 1.000
H H6 0.45435 0.81675 0.30903 0.0242 Uiso 1.000
H H7 0.63515 0.90568 0.38061 0.0269 Uiso 1.000
H H8 0.78615 0.76057 0.45762 0.0262 Uiso 1.000
H H9 0.75609 0.52450 0.46231 0.0239 Uiso 1.000
H H11 0.21102 0.28255 0.31677 0.0240 Uiso 1.000
H H12 0.29615 0.31800 0.12147 0.0244 Uiso 1.000
H H15 0.38607 0.12183 0.11377 0.0292 Uiso 1.000
H H16 0.48134 -0.08671 0.08842 0.0340 Uiso 1.000
H H17 0.37322 -0.29249 0.08344 0.0320 Uiso 1.000
H H18 0.16824 -0.29038 0.10102 0.0378 Uiso 1.000
H H19 0.07030 -0.08110 0.11969 0.0337 Uiso 1.000

loop_
_atom_type_symbol
_atom_type_description
_atom_type_scat_dispersion_real
_atom_type_scat_dispersion_imag
_atom_type_scat_source
C C 0.0033 0.0016 'International Tables Vol C Tables 4.2.6.8 and 6.1.1.4'
H H 0.0000 0.0000 'International Tables Vol C Tables 4.2.6.8 and 6.1.1.4'
N N 0.0061 0.0033 'International Tables Vol C Tables 4.2.6.8 and 6.1.1.4'
O O 0.0106 0.0060 'International Tables Vol C Tables 4.2.6.8 and 6.1.1.4'
Cl Cl 0.1484 0.1585 'International Tables Vol C Tables 4.2.6.8 and 6.1.1.4'

loop_
_geom_angle_atom_site_label_1
_geom_angle_atom_site_label_2
_geom_angle_atom_site_label_3
_geom_angle
_geom_angle_publ_flag
C11 O2 C12 61.96(13) no
C2 N1 C10 117.24(17) no
Cl1 C2 N1 116.30(15) no
Cl1 C2 C3 117.61(15) no
N1 C2 C3 126.07(17) no
C2 C3 C4 116.33(18) no
C2 C3 C11 121.06(16) no
C4 C3 C11 122.60(18) no
C3 C4 C5 120.66(18) no
C4 C5 C6 123.21(18) no
C4 C5 C10 117.73(17) no
C6 C5 C10 119.07(18) no
C5 C6 C7 119.97(19) no
C6 C7 C8 120.99(18) no
C7 C8 C9 120.38(19) no
C8 C9 C10 120.08(18) no
N1 C10 C5 121.95(18) no
N1 C10 C9 118.54(17) no
C5 C10 C9 119.50(17) no
O2 C11 C3 116.49(16) no
O2 C11 C12 58.62(13) no
C3 C11 C12 120.10(18) no
O2 C12 C11 59.42(13) no
O2 C12 C13 116.57(17) no
C11 C12 C13 117.31(18) no
O1 C13 C12 121.09(18) no
O1 C13 C14 122.38(18) no
C12 C13 C14 116.46(18) no
C13 C14 C15 122.28(18) no
C13 C14 C19 118.46(19) no
C15 C14 C19 119.19(18) no
C14 C15 C16 120.07(19) no
C15 C16 C17 120.3(2) no
C16 C17 C18 120.22(19) no
C17 C18 C19 119.69(19) no
C14 C19 C18 120.5(2) no
C3 C4 H4 120.00 no
C5 C4 H4 120.00 no
C5 C6 H6 120.00 no
C7 C6 H6 120.00 no
C6 C7 H7 119.00 no
C8 C7 H7 120.00 no
C7 C8 H8 120.00 no
C9 C8 H8 120.00 no
C8 C9 H9 120.00 no
C10 C9 H9 120.00 no
O2 C11 H11 116.00 no
C3 C11 H11 116.00 no
C12 C11 H11 116.00 no
O2 C12 H12 117.00 no
C11 C12 H12 117.00 no
C13 C12 H12 117.00 no
C14 C15 H15 120.00 no
C16 C15 H15 120.00 no
C15 C16 H16 120.00 no
C17 C16 H16 120.00 no
C16 C17 H17 120.00 no
C18 C17 H17 120.00 no
C17 C18 H18 120.00 no
C19 C18 H18 120.00 no
C14 C19 H19 120.00 no
C18 C19 H19 120.00 no

loop_
_geom_bond_atom_site_label_1
_geom_bond_atom_site_label_2
_geom_bond_distance
_geom_bond_publ_flag
Cl1 C2 1.7448(18) no
O1 C13 1.215(3) no
O2 C11 1.438(3) no
O2 C12 1.426(2) no
N1 C2 1.298(3) no
N1 C10 1.375(2) no
C2 C3 1.421(3) no
C3 C4 1.369(3) no
C3 C11 1.480(3) no
C4 C5 1.408(3) no
C5 C6 1.420(3) no
C5 C10 1.414(3) no
C6 C7 1.363(3) no
C7 C8 1.406(3) no
C8 C9 1.369(3) no
C9 C10 1.412(3) no
C11 C12 1.474(3) no
C12 C13 1.507(3) no
C13 C14 1.492(3) no
C14 C15 1.389(3) no
C14 C19 1.394(3) no
C15 C16 1.382(3) no
C16 C17 1.384(3) no
C17 C18 1.378(3) no
C18 C19 1.385(3) no
C4 H4 0.9300 no
C6 H6 0.9300 no
C7 H7 0.9300 no
C8 H8 0.9300 no
C9 H9 0.9300 no
C11 H11 0.9800 no
C12 H12 0.9800 no
C15 H15 0.9300 no
C16 H16 0.9300 no
C17 H17 0.9300 no
C18 H18 0.9300 no
C19 H19 0.9300 no

loop_
_geom_contact_atom_site_label_1
_geom_contact_atom_site_label_2
_geom_contact_distance
_geom_contact_site_symmetry_2
_geom_contact_publ_flag
Cl1 C15 3.646(2) . no
Cl1 C7 3.550(2) 3_666 no
Cl1 C8 3.633(2) 3_666 no
Cl1 H11 2.9000 . no
Cl1 H9 3.1100 4_455 no
Cl1 H11 3.1300 4_555 no
O1 O2 2.787(2) . no
O1 C2 3.213(3) 4_455 no
O1 C3 3.343(3) 4_455 no
O2 O1 2.787(2) . no
O1 H19 2.5300 . no
O1 H12 2.7100 4_455 no
O1 H15 2.5800 4_455 no
O2 H4 2.5600 . no
O2 H16 2.9000 4_455 no
N1 H8 2.6700 2_646 no
N1 H11 2.5600 4_555 no
C2 C9 3.563(3) 3_666 no
C2 O1 3.213(3) 4_555 no
C3 C9 3.579(3) 3_666 no
C3 O1 3.343(3) 4_555 no
C4 C7 3.454(3) 4_465 no
C4 C8 3.439(3) 4_465 no
C7 Cl1 3.550(2) 3_666 no
C7 C4 3.454(3) 4_565 no
C8 Cl1 3.633(2) 3_666 no
C8 C4 3.439(3) 4_565 no
C9 C2 3.563(3) 3_666 no
C9 C3 3.579(3) 3_666 no
C12 C17 3.396(3) 2_555 no
C13 C17 3.273(3) 2_555 no
C15 Cl1 3.646(2) . no
C17 C13 3.273(3) 2_545 no
C17 C12 3.396(3) 2_545 no
C2 H11 3.0600 4_555 no
C4 H7 3.0600 4_465 no
C4 H8 3.0400 4_465 no
C7 H4 2.9100 4_565 no
C8 H4 3.0400 4_565 no
C12 H15 2.5700 . no
C13 H17 2.9300 2_555 no
C15 H12 2.7300 . no
C16 H6 3.0000 1_545 no
C17 H6 3.0500 1_545 no
C17 H4 2.9900 1_545 no
C17 H12 3.0600 2_545 no
C18 H4 3.0100 1_545 no
C18 H12 2.9900 2_545 no
H4 O2 2.5600 . no
H4 C17 2.9900 1_565 no
H4 C18 3.0100 1_565 no
H4 H6 2.5300 . no
H4 C7 2.9100 4_465 no
H4 C8 3.0400 4_465 no
H6 C16 3.0000 1_565 no
H6 C17 3.0500 1_565 no
H6 H4 2.5300 . no
H7 H9 2.5700 2_656 no
H7 C4 3.0600 4_565 no
H8 N1 2.6700 2_656 no
H8 C4 3.0400 4_565 no
H9 H7 2.5700 2_646 no
H9 Cl1 3.1100 4_555 no
H11 Cl1 2.9000 . no
H11 Cl1 3.1300 4_455 no
H11 N1 2.5600 4_455 no
H11 C2 3.0600 4_455 no
H12 C15 2.7300 . no
H12 H15 2.1400 . no
H12 C17 3.0600 2_555 no
H12 C18 2.9900 2_555 no
H12 O1 2.7100 4_555 no
H15 C12 2.5700 . no
H15 H12 2.1400 . no
H15 O1 2.5800 4_555 no
H16 O2 2.9000 4_555 no
H16 H18 2.3700 4_545 no
H17 C13 2.9300 2_545 no
H17 H19 2.5000 4_545 no
H18 H16 2.3700 4_445 no
H19 O1 2.5300 . no
H19 H17 2.5000 4_445 no

loop_
_geom_hbond_atom_site_label_D
_geom_hbond_atom_site_label_H
_geom_hbond_atom_site_label_A
_geom_hbond_site_symmetry_A
_geom_hbond_distance_DH
_geom_hbond_distance_HA
_geom_hbond_distance_DA
_geom_hbond_angle_DHA
_geom_hbond_publ_flag
C4 H4 O2 . 0.9300 2.5600 2.884(3) 101.00 yes
C11 H11 N1 4_455 0.9800 2.5600 3.510(3) 164.00 yes
C15 H15 O1 4_555 0.9300 2.5800 3.494(3) 170.00 yes

loop_
_geom_torsion_atom_site_label_1
_geom_torsion_atom_site_label_2
_geom_torsion_atom_site_label_3
_geom_torsion_atom_site_label_4
_geom_torsion
_geom_torsion_publ_flag
C12 O2 C11 C3 110.6(2) no
C11 O2 C12 C13 107.5(2) no
C10 N1 C2 Cl1 179.30(15) no
C10 N1 C2 C3 1.0(3) no
C2 N1 C10 C5 -1.3(3) no
C2 N1 C10 C9 178.74(19) no
Cl1 C2 C3 C4 -177.93(15) no
Cl1 C2 C3 C11 1.5(3) no
N1 C2 C3 C4 0.4(3) no
N1 C2 C3 C11 179.8(2) no
C2 C3 C4 C5 -1.5(3) no
C11 C3 C4 C5 179.12(19) no
C2 C3 C11 O2 -162.68(18) no
C2 C3 C11 C12 -95.2(2) no
C4 C3 C11 O2 16.7(3) no
C4 C3 C11 C12 84.2(3) no
C3 C4 C5 C6 -178.3(2) no
C3 C4 C5 C10 1.2(3) no
C4 C5 C6 C7 179.0(2) no
C10 C5 C6 C7 -0.4(3) no
C4 C5 C10 N1 0.3(3) no
C4 C5 C10 C9 -179.75(19) no
C6 C5 C10 N1 179.68(19) no
C6 C5 C10 C9 -0.3(3) no
C5 C6 C7 C8 0.5(3) no
C6 C7 C8 C9 0.1(3) no
C7 C8 C9 C10 -0.9(3) no
C8 C9 C10 N1 -179.05(19) no
C8 C9 C10 C5 1.0(3) no
O2 C11 C12 C13 -106.2(2) no
C3 C11 C12 O2 -104.50(19) no
C3 C11 C12 C13 149.27(18) no
O2 C12 C13 O1 8.4(3) no
O2 C12 C13 C14 -168.62(18) no
C11 C12 C13 O1 75.9(3) no
C11 C12 C13 C14 -101.1(2) no
O1 C13 C14 C15 173.1(2) no
O1 C13 C14 C19 -10.0(3) no
C12 C13 C14 C15 -10.0(3) no
C12 C13 C14 C19 166.9(2) no
C13 C14 C15 C16 178.3(2) no
C19 C14 C15 C16 1.4(3) no
C13 C14 C19 C18 -177.0(2) no
C15 C14 C19 C18 0.0(3) no
C14 C15 C16 C17 -1.7(3) no
C15 C16 C17 C18 0.5(3) no
C16 C17 C18 C19 0.9(3) no
C17 C18 C19 C14 -1.2(4) no
